data_7100751
loop_
_publ_author_name
'Thorsten Glaser'
'Roland Frohlich'
'Stefan Grimme'
'Olga M Kataeva'
'Ioannis Liratzis'
'Manuel Piacenza'

_publ_section_title
;
Direct influence of hydrogen-bonding on the reduction
potential of a CuII center
;
_journal_name_full 'Chemical Communications'
_journal_paper_doi 10.1039/b517340j
_journal_year 2006
_chemical_formula_sum 'C25 H20 Cu N2 O2'
_chemical_formula_weight 443.97
_space_group_IT_number 15
_symmetry_cell_setting monoclinic
_symmetry_space_group_name_Hall '-C 2yc'
_symmetry_space_group_name_H-M 'C 1 2/c 1'
_cell_angle_alpha 90.00
_cell_angle_beta 100.97(1)
_cell_angle_gamma 90.00
_cell_formula_units_Z 8
_cell_length_a 22.060(1)
_cell_length_b 10.158(1)
_cell_length_c 17.598(1)
_cell_measurement_temperature 198(2)
_cell_volume 3871.4(5)
_diffrn_ambient_temperature 198(2)
_exptl_crystal_density_diffrn 1.523
_cod_original_sg_symbol_H-M 'C 2/c'
_cod_database_code 7100751

loop_
_symmetry_equiv_pos_as_xyz
'x, y, z'
'-x, y, -z+1/2'
'x+1/2, y+1/2, z'
'-x+1/2, y+1/2, -z+1/2'
'-x, -y, -z'
'x, -y, z-1/2'
'-x+1/2, -y+1/2, -z'
'x+1/2, -y+1/2, z-1/2'

loop_
_atom_site_label
_atom_site_type_symbol
_atom_site_fract_x
_atom_site_fract_y
_atom_site_fract_z
_atom_site_U_iso_or_equiv
_atom_site_adp_type
_atom_site_occupancy
_atom_site_symmetry_multiplicity
_atom_site_calc_flag
_atom_site_refinement_flags
_atom_site_disorder_assembly
_atom_site_disorder_group
Cu Cu 0.506228(12) 0.69076(3) 0.056463(14) 0.02784(10) Uani 1 1 d . . .
O1 O 0.57217(7) 0.65744(15) 0.14238(9) 0.0338(4) Uani 1 1 d . . .
O2 O 0.56718(7) 0.78716(15) 0.01579(9) 0.0314(4) Uani 1 1 d . . .
N1 N 0.46134(8) 0.53340(18) 0.07872(10) 0.0302(4) Uani 1 1 d . . .
N2 N 0.43740(8) 0.77524(18) -0.01448(10) 0.0283(4) Uani 1 1 d . . .
C1 C 0.54653(10) 0.4372(2) 0.17122(12) 0.0281(5) Uani 1 1 d . . .
C2 C 0.58597(10) 0.5473(2) 0.17884(11) 0.0275(5) Uani 1 1 d . . .
C3 C 0.64542(10) 0.5375(2) 0.23094(11) 0.0264(5) Uani 1 1 d . . .
C4 C 0.68692(11) 0.6436(2) 0.24017(12) 0.0310(5) Uani 1 1 d . . .
H4 H 0.6762 0.7222 0.2115 0.037 Uiso 1 1 calc R . .
C5 C 0.74265(11) 0.6353(3) 0.29004(13) 0.0368(5) Uani 1 1 d . . .
H5 H 0.7701 0.7082 0.2961 0.044 Uiso 1 1 calc R . .
C6 C 0.75916(11) 0.5197(3) 0.33209(14) 0.0390(6) Uani 1 1 d . . .
H6 H 0.7977 0.5145 0.3668 0.047 Uiso 1 1 calc R . .
C7 C 0.71999(11) 0.4141(2) 0.32337(13) 0.0360(5) Uani 1 1 d . . .
H7 H 0.7319 0.3360 0.3521 0.043 Uiso 1 1 calc R . .
C8 C 0.66235(10) 0.4189(2) 0.27258(12) 0.0291(5) Uani 1 1 d . . .
C9 C 0.62113(11) 0.3094(2) 0.26202(13) 0.0328(5) Uani 1 1 d . . .
H9 H 0.6325 0.2294 0.2889 0.039 Uiso 1 1 calc R . .
C10 C 0.56593(11) 0.3197(2) 0.21366(12) 0.0318(5) Uani 1 1 d . . .
H10 H 0.5389 0.2460 0.2076 0.038 Uiso 1 1 calc R . .
C11 C 0.48602(11) 0.4405(2) 0.12486(12) 0.0313(5) Uani 1 1 d . . .
H11 H 0.4608 0.3657 0.1282 0.038 Uiso 1 1 calc R . .
C12 C 0.39639(10) 0.5159(2) 0.04110(14) 0.0342(5) Uani 1 1 d . . .
H12A H 0.3774 0.4458 0.0680 0.041 Uiso 1 1 calc R . .
H12B H 0.3941 0.4885 -0.0134 0.041 Uiso 1 1 calc R . .
C13 C 0.36128(11) 0.6433(2) 0.04355(14) 0.0362(5) Uani 1 1 d . . .
H13A H 0.3166 0.6234 0.0368 0.043 Uiso 1 1 calc R . .
H13B H 0.3743 0.6843 0.0951 0.043 Uiso 1 1 calc R . .
C14 C 0.37126(10) 0.7403(3) -0.01786(14) 0.0358(5) Uani 1 1 d . . .
H14A H 0.3544 0.7026 -0.0694 0.043 Uiso 1 1 calc R . .
H14B H 0.3478 0.8217 -0.0122 0.043 Uiso 1 1 calc R . .
C15 C 0.44570(10) 0.8682(2) -0.06204(12) 0.0302(5) Uani 1 1 d . . .
H15 H 0.4092 0.9082 -0.0899 0.036 Uiso 1 1 calc R . .
C16 C 0.50253(10) 0.9184(2) -0.07802(12) 0.0282(5) Uani 1 1 d . . .
C17 C 0.56016(10) 0.8723(2) -0.03977(11) 0.0259(5) Uani 1 1 d . . .
C18 C 0.61488(10) 0.9222(2) -0.06387(12) 0.0281(5) Uani 1 1 d . . .
C19 C 0.67387(10) 0.8773(2) -0.02808(14) 0.0331(5) Uani 1 1 d . . .
H19 H 0.6777 0.8153 0.0130 0.040 Uiso 1 1 calc R . .
C20 C 0.72572(11) 0.9222(2) -0.05183(15) 0.0406(6) Uani 1 1 d . . .
H20 H 0.7652 0.8918 -0.0268 0.049 Uiso 1 1 calc R . .
C21 C 0.72099(13) 1.0125(3) -0.11280(16) 0.0452(6) Uani 1 1 d . . .
H21 H 0.7571 1.0420 -0.1297 0.054 Uiso 1 1 calc R . .
C22 C 0.66415(12) 1.0580(2) -0.14799(14) 0.0402(6) Uani 1 1 d . . .
H22 H 0.6614 1.1195 -0.1892 0.048 Uiso 1 1 calc R . .
C23 C 0.60981(11) 1.0161(2) -0.12463(12) 0.0321(5) Uani 1 1 d . . .
C24 C 0.55057(12) 1.0648(2) -0.15887(13) 0.0376(6) Uani 1 1 d . . .
H24 H 0.5469 1.1308 -0.1977 0.045 Uiso 1 1 calc R . .
C25 C 0.49932(11) 1.0174(2) -0.13642(12) 0.0352(5) Uani 1 1 d . . .
H25 H 0.4601 1.0510 -0.1602 0.042 Uiso 1 1 calc R . .

loop_
_atom_site_aniso_label
_atom_site_aniso_U_11
_atom_site_aniso_U_22
_atom_site_aniso_U_33
_atom_site_aniso_U_23
_atom_site_aniso_U_13
_atom_site_aniso_U_12
Cu 0.02745(16) 0.02577(16) 0.02899(15) 0.00435(11) 0.00203(11) -0.00358(11)
O1 0.0356(9) 0.0270(8) 0.0345(8) 0.0085(7) -0.0043(7) -0.0065(7)
O2 0.0279(8) 0.0291(9) 0.0361(8) 0.0101(6) 0.0030(7) -0.0024(6)
N1 0.0295(10) 0.0289(10) 0.0312(9) 0.0003(8) 0.0036(8) -0.0053(8)
N2 0.0249(10) 0.0287(10) 0.0305(9) -0.0018(8) 0.0035(8) -0.0022(8)
C1 0.0343(12) 0.0263(12) 0.0244(10) -0.0002(9) 0.0072(9) -0.0047(9)
C2 0.0339(12) 0.0265(12) 0.0223(10) -0.0003(8) 0.0063(9) -0.0010(9)
C3 0.0309(12) 0.0253(11) 0.0239(10) -0.0002(8) 0.0077(9) 0.0007(9)
C4 0.0362(13) 0.0282(12) 0.0289(11) -0.0010(9) 0.0069(10) -0.0009(10)
C5 0.0355(13) 0.0375(14) 0.0365(12) -0.0025(10) 0.0049(10) -0.0056(11)
C6 0.0338(13) 0.0438(15) 0.0362(12) -0.0007(11) -0.0016(10) 0.0014(11)
C7 0.0381(13) 0.0330(13) 0.0360(12) 0.0041(10) 0.0045(10) 0.0076(11)
C8 0.0351(13) 0.0271(12) 0.0261(10) -0.0013(9) 0.0082(9) 0.0030(10)
C9 0.0437(14) 0.0231(12) 0.0324(11) 0.0034(9) 0.0093(10) 0.0020(10)
C10 0.0419(14) 0.0239(12) 0.0306(11) -0.0004(9) 0.0094(10) -0.0065(10)
C11 0.0394(13) 0.0267(12) 0.0288(11) -0.0026(9) 0.0089(10) -0.0088(10)
C12 0.0300(12) 0.0316(13) 0.0399(12) -0.0018(10) 0.0042(10) -0.0071(10)
C13 0.0268(12) 0.0392(14) 0.0437(13) -0.0036(11) 0.0096(10) -0.0059(10)
C14 0.0262(12) 0.0359(14) 0.0440(13) 0.0004(11) 0.0034(10) -0.0012(10)
C15 0.0294(12) 0.0288(12) 0.0298(11) -0.0019(9) -0.0012(9) 0.0028(10)
C16 0.0314(12) 0.0256(12) 0.0260(10) -0.0003(9) 0.0016(9) -0.0018(9)
C17 0.0307(12) 0.0227(11) 0.0237(10) -0.0025(8) 0.0042(9) -0.0025(9)
C18 0.0350(12) 0.0218(11) 0.0283(10) -0.0059(8) 0.0076(9) -0.0048(9)
C19 0.0314(12) 0.0256(12) 0.0426(13) -0.0023(10) 0.0080(10) -0.0013(10)
C20 0.0319(13) 0.0319(14) 0.0590(16) -0.0062(12) 0.0111(11) -0.0016(10)
C21 0.0438(15) 0.0411(16) 0.0569(16) -0.0105(13) 0.0253(13) -0.0126(12)
C22 0.0557(17) 0.0332(14) 0.0358(12) -0.0015(10) 0.0186(12) -0.0120(12)
C23 0.0419(14) 0.0292(12) 0.0262(11) -0.0051(9) 0.0092(10) -0.0068(10)
C24 0.0506(15) 0.0346(14) 0.0255(11) 0.0064(10) 0.0021(10) -0.0079(11)
C25 0.0387(13) 0.0363(14) 0.0270(11) 0.0047(10) -0.0027(10) 0.0007(11)

loop_
_geom_bond_atom_site_label_1
_geom_bond_atom_site_label_2
_geom_bond_distance
_geom_bond_site_symmetry_2
_geom_bond_publ_flag
Cu O2 1.9092(15) . ?
Cu O1 1.9182(15) . ?
Cu N1 1.9588(18) . ?
Cu N2 1.9695(18) . ?
O1 C2 1.297(3) . ?
O2 C17 1.292(3) . ?
N1 C11 1.296(3) . ?
N1 C12 1.470(3) . ?
N2 C15 1.298(3) . ?
N2 C14 1.492(3) . ?
C1 C2 1.407(3) . ?
C1 C11 1.426(3) . ?
C1 C10 1.430(3) . ?
C2 C3 1.454(3) . ?
C3 C4 1.403(3) . ?
C3 C8 1.423(3) . ?
C4 C5 1.371(3) . ?
C5 C6 1.399(3) . ?
C6 C7 1.367(3) . ?
C7 C8 1.409(3) . ?
C8 C9 1.427(3) . ?
C9 C10 1.350(3) . ?
C12 C13 1.513(3) . ?
C13 C14 1.510(3) . ?
C15 C16 1.430(3) . ?
C16 C17 1.401(3) . ?
C16 C25 1.430(3) . ?
C17 C18 1.445(3) . ?
C18 C19 1.409(3) . ?
C18 C23 1.421(3) . ?
C19 C20 1.368(3) . ?
C20 C21 1.400(4) . ?
C21 C22 1.369(4) . ?
C22 C23 1.405(3) . ?
C23 C24 1.420(3) . ?
C24 C25 1.355(3) . ?
